data_7059384
loop_
_publ_author_name
'Tang, Jie'
'Yang, Hongwei'
'Xiong, Hualin'
'Hu, Wei'
'Lei, Caijin'
'Cheng, Guangbin'

_publ_section_title
;
 Combining the furoxanylhydrazone framework with various energetic
 functionalities to prepare new insensitive energetic materials with
 3D-cube layer stacking
;
_journal_issue 15
_journal_name_full 'New Journal of Chemistry'
_journal_page_first 5895
_journal_page_last 5902
_journal_paper_doi 10.1039/D0NJ00541J
_journal_volume 44
_journal_year 2020
_chemical_formula_moiety 'C5 H6 N8 O2, H2 O'
_chemical_formula_sum 'C5 H8 N8 O3'
_chemical_formula_weight 228.19
_space_group_crystal_system monoclinic
_space_group_IT_number 14
_space_group_name_Hall '-P 2ybc'
_space_group_name_H-M_alt 'P 1 21/c 1'
_atom_sites_solution_hydrogens mixed
_atom_sites_solution_primary dual
_audit_creation_date 2020-03-04
_audit_creation_method
;
Olex2 1.2
(compiled 2018.05.29 svn.r3508 for OlexSys, GUI svn.r5506)
;
_audit_update_record
;
2020-03-04 deposited with the CCDC.	2020-03-10 downloaded from the CCDC.
;
_cell_angle_alpha 90
_cell_angle_beta 94.637(4)
_cell_angle_gamma 90
_cell_formula_units_Z 4
_cell_length_a 12.4819(13)
_cell_length_b 5.2281(5)
_cell_length_c 14.6301(19)
_cell_measurement_reflns_used 1034
_cell_measurement_temperature 173
_cell_measurement_theta_max 24.78
_cell_measurement_theta_min 3.12
_cell_volume 951.59(18)
_computing_cell_refinement 'Bruker SAINT'
_computing_data_collection 'Bruker APEX2'
_computing_data_reduction 'Bruker SAINT'
_computing_molecular_graphics 'Olex2 (Dolomanov et al., 2009)'
_computing_publication_material 'Olex2 (Dolomanov et al., 2009)'
_computing_structure_refinement 'ShelXL (Sheldrick, 2015)'
_computing_structure_solution 'ShelXT (Sheldrick, 2015)'
_diffrn_ambient_temperature 173.0
_diffrn_measured_fraction_theta_full 0.988
_diffrn_measured_fraction_theta_max 0.986
_diffrn_measurement_device_type 'Bruker APEX-II CCD'
_diffrn_measurement_method 'phi and omega scans'
_diffrn_radiation_type MoK\a
_diffrn_radiation_wavelength 0.71073
_diffrn_reflns_av_R_equivalents 0.0912
_diffrn_reflns_av_unetI/netI 0.0967
_diffrn_reflns_Laue_measured_fraction_full 0.988
_diffrn_reflns_Laue_measured_fraction_max 0.986
_diffrn_reflns_limit_h_max 15
_diffrn_reflns_limit_h_min -15
_diffrn_reflns_limit_k_max 6
_diffrn_reflns_limit_k_min -6
_diffrn_reflns_limit_l_max 17
_diffrn_reflns_limit_l_min -13
_diffrn_reflns_number 4783
_diffrn_reflns_point_group_measured_fraction_full 0.988
_diffrn_reflns_point_group_measured_fraction_max 0.986
_diffrn_reflns_theta_full 25.242
_diffrn_reflns_theta_max 25.424
_diffrn_reflns_theta_min 3.122
_exptl_absorpt_coefficient_mu 0.133
_exptl_absorpt_correction_T_max 0.7452
_exptl_absorpt_correction_T_min 0.6210
_exptl_absorpt_correction_type multi-scan
_exptl_absorpt_process_details "'SADABS (Bruker, 2014)"
_exptl_crystal_colour colourless
_exptl_crystal_colour_primary colourless
_exptl_crystal_density_diffrn 1.593
_exptl_crystal_description block
_exptl_crystal_F_000 472
_exptl_crystal_size_max 0.35
_exptl_crystal_size_mid 0.06
_exptl_crystal_size_min 0.04
_refine_diff_density_max 0.304
_refine_diff_density_min -0.288
_refine_diff_density_rms 0.072
_refine_ls_extinction_method none
_refine_ls_goodness_of_fit_ref 1.022
_refine_ls_hydrogen_treatment mixed
_refine_ls_matrix_type full
_refine_ls_number_parameters 162
_refine_ls_number_reflns 1736
_refine_ls_number_restraints 0
_refine_ls_restrained_S_all 1.022
_refine_ls_R_factor_all 0.1259
_refine_ls_R_factor_gt 0.0578
_refine_ls_shift/su_max 0.000
_refine_ls_shift/su_mean 0.000
_refine_ls_structure_factor_coef Fsqd
_refine_ls_weighting_details 'w=1/[\s^2^(Fo^2^)+(0.0601P)^2^+0.0777P] where P=(Fo^2^+2Fc^2^)/3'
_refine_ls_weighting_scheme calc
_refine_ls_wR_factor_gt 0.1130
_refine_ls_wR_factor_ref 0.1398
_reflns_Friedel_coverage 0.000
_reflns_number_gt 1046
_reflns_number_total 1736
_reflns_threshold_expression 'I > 2\s(I)'
_cod_data_source_file d0nj00541j2.cif
_cod_data_source_block 1
_cod_depositor_comments
;Adding full bibliography for 7059382--7059386.cif.

 Adding full bibliography for 7059382--7059386.cif.
;
_cod_database_code 7059384
_shelx_shelxl_version_number 2018/3
_shelx_space_group_comment
;
The symmetry employed for this shelxl refinement is uniquely defined
by the following loop, which should always be used as a source of
symmetry information in preference to the above space-group names.
They are only intended as comments.
;
_shelx_estimated_absorpt_t_max 0.995
_shelx_estimated_absorpt_t_min 0.955
_olex2_refinement_description
;
1. Fixed Uiso
 At 1.2 times of:
  All C(H) groups
 At 1.5 times of:
  All C(H,H,H) groups
2.a Aromatic/amide H refined with riding coordinates:
 C4(H4)
2.b Idealised Me refined as rotating group:
 C3(H3A,H3B,H3C)
;
_olex2_submission_special_instructions 'No special instructions were received'

loop_
_space_group_symop_operation_xyz
'x, y, z'
'-x, y+1/2, -z+1/2'
'-x, -y, -z'
'x, -y-1/2, z-1/2'

loop_
_atom_site_label
_atom_site_type_symbol
_atom_site_fract_x
_atom_site_fract_y
_atom_site_fract_z
_atom_site_U_iso_or_equiv
_atom_site_adp_type
_atom_site_occupancy
_atom_site_site_symmetry_order
_atom_site_calc_flag
_atom_site_refinement_flags_posn
_atom_site_refinement_flags_adp
_atom_site_refinement_flags_occupancy
_atom_site_disorder_assembly
_atom_site_disorder_group
C1 C 0.7888(3) 0.8287(6) 0.5060(3) 0.0214(8) Uani 1 1 d . . . . .
C2 C 0.6787(3) 0.8461(6) 0.5223(2) 0.0188(8) Uani 1 1 d . . . . .
C3 C 0.8771(3) 0.6559(6) 0.5386(3) 0.0321(10) Uani 1 1 d . . . . .
H3A H 0.870541 0.494615 0.504478 0.048 Uiso 1 1 calc GR . . . .
H3B H 0.873344 0.621968 0.604113 0.048 Uiso 1 1 calc GR . . . .
H3C H 0.946185 0.736367 0.528779 0.048 Uiso 1 1 calc GR . . . .
C4 C 0.6180(3) 0.6862(6) 0.5799(3) 0.0204(8) Uani 1 1 d . . . . .
H4 H 0.543806 0.717483 0.585401 0.025 Uiso 1 1 calc R . . . .
C5 C 0.6557(3) 0.1627(6) 0.7253(3) 0.0187(8) Uani 1 1 d . . . . .
N1 N 0.8056(2) 1.0160(5) 0.4478(2) 0.0223(7) Uani 1 1 d . . . . .
N2 N 0.6309(2) 1.0374(5) 0.4773(2) 0.0256(8) Uani 1 1 d . . . . .
N3 N 0.6666(2) 0.5002(5) 0.6235(2) 0.0210(7) Uani 1 1 d . . . . .
N4 N 0.6054(2) 0.3543(5) 0.6767(2) 0.0222(7) Uani 1 1 d . . . . .
N5 N 0.6065(2) -0.0054(5) 0.7760(2) 0.0216(7) Uani 1 1 d . . . . .
N6 N 0.6858(2) -0.1652(5) 0.8111(2) 0.0257(8) Uani 1 1 d . . . . .
N7 N 0.7780(2) -0.1033(5) 0.7844(2) 0.0272(8) Uani 1 1 d . . . . .
N8 N 0.7602(2) 0.1060(5) 0.7289(2) 0.0214(7) Uani 1 1 d . . . . .
O1 O 0.70750(18) 1.1542(4) 0.42877(18) 0.0274(7) Uani 1 1 d . . . . .
O2 O 0.88487(19) 1.0910(4) 0.4080(2) 0.0324(7) Uani 1 1 d . . . . .
O3 O 0.9758(2) 0.2012(6) 0.6996(2) 0.0365(8) Uani 1 1 d . . . . .
H4A H 0.537(3) 0.404(7) 0.686(3) 0.040(11) Uiso 1 1 d . . . . .
H8 H 0.816(3) 0.185(7) 0.705(3) 0.039(11) Uiso 1 1 d . . . . .
H3D H 1.018(3) 0.144(8) 0.670(3) 0.045(14) Uiso 1 1 d . . . . .
H3E H 1.004(5) 0.357(12) 0.730(5) 0.11(2) Uiso 1 1 d . . . . .

loop_
_atom_site_aniso_label
_atom_site_aniso_U_11
_atom_site_aniso_U_22
_atom_site_aniso_U_33
_atom_site_aniso_U_23
_atom_site_aniso_U_13
_atom_site_aniso_U_12
C1 0.0270(19) 0.0168(15) 0.020(2) -0.0018(15) 0.0014(17) 0.0003(15)
C2 0.0194(17) 0.0195(16) 0.017(2) -0.0016(15) 0.0002(15) 0.0032(14)
C3 0.023(2) 0.0299(18) 0.043(3) 0.0049(18) -0.0005(19) 0.0025(17)
C4 0.0188(17) 0.0210(16) 0.022(2) -0.0002(15) 0.0039(16) 0.0038(14)
C5 0.0185(17) 0.0202(16) 0.018(2) -0.0058(15) 0.0023(15) -0.0030(14)
N1 0.0198(16) 0.0233(14) 0.024(2) -0.0015(13) 0.0015(14) -0.0010(12)
N2 0.0224(16) 0.0293(15) 0.025(2) 0.0039(14) 0.0055(15) 0.0013(13)
N3 0.0211(16) 0.0235(13) 0.0189(19) -0.0018(13) 0.0056(14) -0.0024(12)
N4 0.0166(15) 0.0267(15) 0.024(2) 0.0046(14) 0.0069(14) 0.0021(13)
N5 0.0179(15) 0.0251(14) 0.022(2) 0.0009(13) 0.0022(14) -0.0006(12)
N6 0.0226(15) 0.0286(15) 0.026(2) 0.0022(14) 0.0026(14) 0.0022(13)
N7 0.0252(17) 0.0267(15) 0.030(2) 0.0046(14) 0.0020(15) 0.0026(13)
N8 0.0141(14) 0.0247(14) 0.026(2) 0.0024(14) 0.0048(13) 0.0009(13)
O1 0.0259(13) 0.0264(12) 0.0305(18) 0.0074(11) 0.0052(12) 0.0032(11)
O2 0.0280(14) 0.0322(13) 0.0389(19) 0.0010(12) 0.0139(13) -0.0073(11)
O3 0.0224(15) 0.0434(16) 0.045(2) -0.0033(15) 0.0097(15) -0.0028(13)

loop_
_atom_type_symbol
_atom_type_description
_atom_type_scat_dispersion_real
_atom_type_scat_dispersion_imag
_atom_type_scat_source
C C 0.0033 0.0016 'International Tables Vol C Tables 4.2.6.8 and 6.1.1.4'
H H 0.0000 0.0000 'International Tables Vol C Tables 4.2.6.8 and 6.1.1.4'
N N 0.0061 0.0033 'International Tables Vol C Tables 4.2.6.8 and 6.1.1.4'
O O 0.0106 0.0060 'International Tables Vol C Tables 4.2.6.8 and 6.1.1.4'

loop_
_geom_angle_atom_site_label_1
_geom_angle_atom_site_label_2
_geom_angle_atom_site_label_3
_geom_angle
_geom_angle_site_symmetry_1
_geom_angle_site_symmetry_3
_geom_angle_publ_flag
C2 C1 C3 134.0(3) . . ?
N1 C1 C2 105.5(3) . . ?
N1 C1 C3 120.5(3) . . ?
C1 C2 C4 128.5(3) . . ?
N2 C2 C1 111.9(3) . . ?
N2 C2 C4 119.6(3) . . ?
C1 C3 H3A 109.5 . . ?
C1 C3 H3B 109.5 . . ?
C1 C3 H3C 109.5 . . ?
H3A C3 H3B 109.5 . . ?
H3A C3 H3C 109.5 . . ?
H3B C3 H3C 109.5 . . ?
C2 C4 H4 120.7 . . ?
N3 C4 C2 118.5(3) . . ?
N3 C4 H4 120.7 . . ?
N5 C5 N4 124.5(3) . . ?
N5 C5 N8 108.9(3) . . ?
N8 C5 N4 126.6(3) . . ?
C1 N1 O1 108.8(2) . . ?
O2 N1 C1 134.6(3) . . ?
O2 N1 O1 116.6(3) . . ?
C2 N2 O1 106.8(2) . . ?
C4 N3 N4 116.2(3) . . ?
C5 N4 N3 117.1(3) . . ?
C5 N4 H4A 122(2) . . ?
N3 N4 H4A 120(2) . . ?
C5 N5 N6 105.1(3) . . ?
N7 N6 N5 111.8(3) . . ?
N6 N7 N8 106.0(3) . . ?
C5 N8 N7 108.2(3) . . ?
C5 N8 H8 131(2) . . ?
N7 N8 H8 120(2) . . ?
N2 O1 N1 107.1(2) . . ?
H3D O3 H3E 111(4) . . ?

loop_
_geom_bond_atom_site_label_1
_geom_bond_atom_site_label_2
_geom_bond_distance
_geom_bond_site_symmetry_2
_geom_bond_publ_flag
C1 C2 1.417(4) . ?
C1 C3 1.474(5) . ?
C1 N1 1.325(4) . ?
C2 C4 1.445(4) . ?
C2 N2 1.314(4) . ?
C3 H3A 0.9800 . ?
C3 H3B 0.9800 . ?
C3 H3C 0.9800 . ?
C4 H4 0.9500 . ?
C4 N3 1.288(4) . ?
C5 N4 1.353(4) . ?
C5 N5 1.332(4) . ?
C5 N8 1.335(4) . ?
N1 O1 1.430(3) . ?
N1 O2 1.251(3) . ?
N2 O1 1.379(3) . ?
N3 N4 1.366(4) . ?
N4 H4A 0.91(4) . ?
N5 N6 1.364(4) . ?
N6 N7 1.286(4) . ?
N7 N8 1.370(4) . ?
N8 H8 0.90(4) . ?
O3 H3D 0.77(4) . ?
O3 H3E 0.98(6) . ?

loop_
_geom_hbond_atom_site_label_D
_geom_hbond_atom_site_label_H
_geom_hbond_atom_site_label_A
_geom_hbond_distance_DH
_geom_hbond_distance_HA
_geom_hbond_distance_DA
_geom_hbond_angle_DHA
_geom_hbond_site_symmetry_A
_geom_hbond_publ_flag
N4 H4A N5 0.91(4) 1.98(4) 2.882(4) 172(4) 2_656 yes
N8 H8 O3 0.90(4) 2.01(4) 2.804(4) 146(3) . yes
O3 H3D O2 0.77(4) 2.12(4) 2.877(4) 167(4) 3_766 yes
